data_1556623
loop_
_publ_author_name
'Nohara, I.'
'Prescimone, A.'
'Housecroft, C.E.'
'Constable, E.C.'

_publ_section_title
;
 Softening the Donor-Set: From [Cu(P^P)(N^N)][PF6] to [Cu(P^P)(N^S)][PF6]
;
_journal_name_full Inorganics
_journal_page_first 11
_journal_paper_doi 10.3390/inorganics7010011
_journal_volume 7
_journal_year 2019
_chemical_formula_moiety 'C46 H43 Cu1 F6 N1 O1 P3 S1'
_chemical_formula_sum 'C46 H43 Cu F6 N O P3 S'
_chemical_formula_weight 928.37
_space_group_IT_number 14
_space_group_name_Hall '-P 2ybc'
_space_group_name_H-M_alt 'P 1 21/c 1'
_symmetry_cell_setting monoclinic
_symmetry_space_group_name_Hall '-P 2ybc'
_symmetry_space_group_name_H-M 'P 1 21/c 1'
_atom_sites_solution_hydrogens difmap
_atom_sites_solution_primary other
_cell_angle_alpha 90
_cell_angle_beta 107.7455(16)
_cell_angle_gamma 90
_cell_formula_units_Z 4
_cell_length_a 13.8102(4)
_cell_length_b 18.4985(6)
_cell_length_c 18.0974(6)
_cell_measurement_reflns_used 9940
_cell_measurement_temperature 123
_cell_measurement_theta_max 70
_cell_measurement_theta_min 3
_cell_volume 4403.3(2)
_computing_cell_refinement 'Apex2 (Bruker AXS, 2006)'
_computing_data_collection 'Apex2 (Bruker AXS, 2006)'
_computing_data_reduction 'Apex2 (Bruker AXS, 2006)'
_computing_molecular_graphics 'CAMERON (Watkin et al., 1996)'
_computing_publication_material 'CRYSTALS (Betteridge et al., 2003)'
_computing_structure_refinement 'CRYSTALS (Betteridge et al., 2003)'
_computing_structure_solution 'Superflip (Palatinus & Chapuis, 2007)'
_diffrn_ambient_temperature 123
_diffrn_measured_fraction_theta_full 0.978
_diffrn_measured_fraction_theta_max 0.945
_diffrn_measurement_device Area
_diffrn_measurement_device_type 'Bruker Kappa Apex2'
_diffrn_measurement_method '\f & \w scans'
_diffrn_radiation_monochromator graphite
_diffrn_radiation_type 'Cu K\a'
_diffrn_radiation_wavelength 1.54178
_diffrn_reflns_av_R_equivalents 0.030
_diffrn_reflns_limit_h_max 16
_diffrn_reflns_limit_h_min -16
_diffrn_reflns_limit_k_max 22
_diffrn_reflns_limit_k_min -22
_diffrn_reflns_limit_l_max 21
_diffrn_reflns_limit_l_min -21
_diffrn_reflns_number 25698
_diffrn_reflns_theta_full 68.000
_diffrn_reflns_theta_max 70.321
_diffrn_reflns_theta_min 3.505
_diffrn_standards_interval_count .
_diffrn_standards_interval_time .
_diffrn_standards_number 0
_exptl_absorpt_coefficient_mu 2.699
_exptl_absorpt_correction_T_max 0.87
_exptl_absorpt_correction_T_min 0.76
_exptl_absorpt_correction_type multi-scan
_exptl_absorpt_process_details 'SADABS (Siemens, 1996)'
_exptl_crystal_colour colourless
_exptl_crystal_density_diffrn 1.400
_exptl_crystal_density_method 'not measured'
_exptl_crystal_description block
_exptl_crystal_F_000 1912
_exptl_crystal_size_max 0.080
_exptl_crystal_size_mid 0.080
_exptl_crystal_size_min 0.050
_refine_diff_density_max 1.93
_refine_diff_density_min -0.93
_refine_ls_goodness_of_fit_ref 0.9911
_refine_ls_hydrogen_treatment constr
_refine_ls_matrix_type full
_refine_ls_number_parameters 532
_refine_ls_number_reflns 7893
_refine_ls_number_restraints 0
_refine_ls_R_factor_all 0.0617
_refine_ls_R_factor_gt 0.0530
_refine_ls_shift/su_max 0.0007891
_refine_ls_shift/su_mean 0.0000347
_refine_ls_structure_factor_coef Fsqd
_refine_ls_weighting_details
;
 Method, part 1, Chebychev polynomial, (Watkin, 1994, Prince, 1982) 
 [weight] = 1.0/[A~0~*T~0~(x)+A~1~*T~1~(x) ... +A~n-1~]*T~n-1~(x)] 
 where A~i~ are the Chebychev coefficients listed below and x= Fcalc/Fmax 
 Method = Robust Weighting (Prince, 1982) 
 W = [weight] * [1-(deltaF/6*sigmaF)^2^]^2^ 
 A~i~ are: 
 3.08 4.03 1.06 
;
_refine_ls_weighting_scheme calc
_refine_ls_wR_factor_all 0.1388
_refine_ls_wR_factor_gt 0.1350
_refine_ls_wR_factor_ref 0.1388
_reflns_limit_h_max 16
_reflns_limit_h_min -16
_reflns_limit_k_max 22
_reflns_limit_k_min 0
_reflns_limit_l_max 21
_reflns_limit_l_min 0
_reflns_number_gt 6739
_reflns_number_total 7939
_reflns_threshold_expression I>2.0\s(I)
_cod_data_source_file ISN106_123K.cif
_cod_data_source_block ISN106_123K
_cod_original_sg_symbol_H-M 'P 21/c '
_cod_original_formula_sum 'C46 H43 Cu1 F6 N1 O1 P3 S1'
_cod_database_code 1556623

loop_
_symmetry_equiv_pos_as_xyz
x,y,z
-x,-y,-z
x,-y+1/2,z+1/2
-x,y+1/2,-z+1/2

loop_
_atom_site_label
_atom_site_type_symbol
_atom_site_fract_x
_atom_site_fract_y
_atom_site_fract_z
_atom_site_U_iso_or_equiv
_atom_site_occupancy
_atom_site_adp_type
_atom_site_refinement_flags_posn
_atom_site_refinement_flags_adp
_atom_site_refinement_flags_occupancy
_atom_site_disorder_assembly
_atom_site_disorder_group
_atom_site_attached_hydrogens
C1 C 0.2603(2) 0.70886(17) 0.68272(19) 0.0340 1.0000 Uani . . . . . .
C2 C 0.2306(3) 0.7803(2) 0.6731(3) 0.0543 1.0000 Uani . . . . . .
C3 C 0.1290(4) 0.7959(2) 0.6626(4) 0.0749 1.0000 Uani . . . . . .
C4 C 0.0641(3) 0.7417(2) 0.6667(3) 0.0628 1.0000 Uani . . . . . .
C5 C 0.0999(2) 0.67117(17) 0.6790(2) 0.0352 1.0000 Uani . . . . . .
C6 C 0.0311(2) 0.61096(16) 0.6868(2) 0.0341 1.0000 Uani . . . . . .
C7 C 0.0021(2) 0.45737(16) 0.69356(19) 0.0313 1.0000 Uani . . . . . .
C8 C 0.0476(3) 0.45432(19) 0.7808(2) 0.0412 1.0000 Uani . . . . . .
C9 C -0.1117(2) 0.47450(19) 0.6695(2) 0.0407 1.0000 Uani . . . . . .
C10 C 0.0204(3) 0.38654(18) 0.6571(2) 0.0414 1.0000 Uani . . . . . .
C11 C 0.2172(2) 0.59129(17) 0.89585(17) 0.0306 1.0000 Uani . . . . . .
C12 C 0.1654(2) 0.59514(19) 0.9509(2) 0.0394 1.0000 Uani . . . . . .
C13 C 0.1750(3) 0.5400(2) 1.0041(2) 0.0440 1.0000 Uani . . . . . .
C14 C 0.2368(3) 0.4812(2) 1.0043(2) 0.0417 1.0000 Uani . . . . . .
C15 C 0.2888(2) 0.47734(17) 0.94964(17) 0.0317 1.0000 Uani . . . . . .
C16 C 0.2790(2) 0.53159(15) 0.89530(15) 0.0237 1.0000 Uani . . . . . .
C17 C 0.4051(2) 0.44078(15) 0.83286(15) 0.0241 1.0000 Uani . . . . . .
C18 C 0.3470(2) 0.38010(16) 0.80102(17) 0.0299 1.0000 Uani . . . . . .
C19 C 0.3896(3) 0.31144(17) 0.81077(19) 0.0361 1.0000 Uani . . . . . .
C20 C 0.4921(3) 0.30331(17) 0.85072(18) 0.0355 1.0000 Uani . . . . . .
C21 C 0.5505(2) 0.36296(17) 0.88182(17) 0.0331 1.0000 Uani . . . . . .
C22 C 0.5075(2) 0.43144(16) 0.87363(16) 0.0266 1.0000 Uani . . . . . .
C23 C 0.44324(19) 0.59459(14) 0.85436(15) 0.0230 1.0000 Uani . . . . . .
C24 C 0.4734(2) 0.61838(15) 0.93097(16) 0.0253 1.0000 Uani . . . . . .
C25 C 0.5482(2) 0.67091(15) 0.95647(16) 0.0287 1.0000 Uani . . . . . .
C26 C 0.5926(2) 0.70186(16) 0.90556(18) 0.0327 1.0000 Uani . . . . . .
C27 C 0.5636(2) 0.67914(16) 0.82874(18) 0.0324 1.0000 Uani . . . . . .
C28 C 0.4915(2) 0.62566(15) 0.80442(16) 0.0242 1.0000 Uani . . . . . .
C29 C 0.5155(2) 0.54115(16) 0.71397(16) 0.0265 1.0000 Uani . . . . . .
C30 C 0.6155(2) 0.52730(18) 0.75469(17) 0.0311 1.0000 Uani . . . . . .
C31 C 0.6605(2) 0.4642(2) 0.73884(18) 0.0370 1.0000 Uani . . . . . .
C32 C 0.6060(3) 0.4170(2) 0.68308(19) 0.0410 1.0000 Uani . . . . . .
C33 C 0.5052(2) 0.43193(19) 0.64170(17) 0.0346 1.0000 Uani . . . . . .
C34 C 0.4581(2) 0.49452(16) 0.65654(15) 0.0253 1.0000 Uani . . . . . .
C35 C 0.3275(2) 0.59434(15) 0.54825(15) 0.0254 1.0000 Uani . . . . . .
C36 C 0.4176(2) 0.62003(16) 0.53647(17) 0.0298 1.0000 Uani . . . . . .
C37 C 0.4150(3) 0.68020(17) 0.49095(19) 0.0371 1.0000 Uani . . . . . .
C38 C 0.3243(3) 0.71593(17) 0.45630(19) 0.0408 1.0000 Uani . . . . . .
C39 C 0.2347(3) 0.69051(17) 0.4669(2) 0.0405 1.0000 Uani . . . . . .
C40 C 0.2379(2) 0.63071(17) 0.51304(17) 0.0327 1.0000 Uani . . . . . .
C41 C 0.2850(2) 0.44360(15) 0.53768(15) 0.0252 1.0000 Uani . . . . . .
C42 C 0.3162(2) 0.44158(16) 0.47104(17) 0.0301 1.0000 Uani . . . . . .
C43 C 0.2895(2) 0.38376(17) 0.41991(17) 0.0322 1.0000 Uani . . . . . .
C44 C 0.2311(2) 0.32803(17) 0.43432(18) 0.0338 1.0000 Uani . . . . . .
C45 C 0.1986(2) 0.32959(17) 0.49994(18) 0.0346 1.0000 Uani . . . . . .
C46 C 0.2260(2) 0.38731(16) 0.55157(17) 0.0294 1.0000 Uani . . . . . .
Cu1 Cu 0.24040(3) 0.54576(2) 0.69585(2) 0.0229 1.0000 Uani . . . . . .
S1 S 0.06530(5) 0.52629(4) 0.64964(4) 0.0276 1.0000 Uani . . . . . .
N1 N 0.19717(18) 0.65499(13) 0.68570(14) 0.0273 1.0000 Uani . . . . . .
P1 P 0.34093(5) 0.52810(4) 0.81878(4) 0.0214 1.0000 Uani . . . . . .
O1 O 0.46519(14) 0.60301(11) 0.72702(11) 0.0262 1.0000 Uani . . . . . .
P2 P 0.32408(5) 0.51629(4) 0.60906(4) 0.0222 1.0000 Uani . . . . . .
P3 P -0.12920(7) 0.68432(4) 0.83411(5) 0.0390 1.0000 Uani . . . . . .
F4 F -0.0727(2) 0.61006(14) 0.83244(19) 0.0763 1.0000 Uani . . . . . .
F3 F -0.0846(3) 0.71962(16) 0.7701(2) 0.0996 1.0000 Uani . . . . . .
F6 F -0.1858(3) 0.65083(14) 0.88811(19) 0.0813 1.0000 Uani . . . . . .
F1 F -0.18966(18) 0.75833(11) 0.83381(13) 0.0534 1.0000 Uani . . . . . .
F2 F -0.0411(2) 0.71518(17) 0.9011(2) 0.1006 1.0000 Uani . . . . . .
F5 F -0.2233(3) 0.65747(15) 0.76163(16) 0.0813 1.0000 Uani . . . . . .
H11 H 0.3291 0.6973 0.6880 0.0432 1.0000 Uiso R . . . . .
H21 H 0.2780 0.8176 0.6733 0.0667 1.0000 Uiso R . . . . .
H31 H 0.1050 0.8442 0.6530 0.0858 1.0000 Uiso R . . . . .
H41 H -0.0053 0.7519 0.6609 0.0738 1.0000 Uiso R . . . . .
H61 H 0.0362 0.6051 0.7400 0.0433 1.0000 Uiso R . . . . .
H62 H -0.0369 0.6231 0.6583 0.0433 1.0000 Uiso R . . . . .
H81 H 0.1180 0.4435 0.7936 0.0502 1.0000 Uiso R . . . . .
H82 H 0.0389 0.4998 0.8023 0.0502 1.0000 Uiso R . . . . .
H83 H 0.0145 0.4179 0.8012 0.0502 1.0000 Uiso R . . . . .
H91 H -0.1381 0.4759 0.6146 0.0513 1.0000 Uiso R . . . . .
H92 H -0.1217 0.5201 0.6902 0.0513 1.0000 Uiso R . . . . .
H93 H -0.1460 0.4382 0.6891 0.0513 1.0000 Uiso R . . . . .
H101 H -0.0087 0.3892 0.6024 0.0514 1.0000 Uiso R . . . . .
H102 H -0.0097 0.3477 0.6766 0.0514 1.0000 Uiso R . . . . .
H103 H 0.0915 0.3786 0.6695 0.0514 1.0000 Uiso R . . . . .
H111 H 0.2104 0.6287 0.8586 0.0380 1.0000 Uiso R . . . . .
H121 H 0.1238 0.6358 0.9516 0.0473 1.0000 Uiso R . . . . .
H131 H 0.1390 0.5426 1.0411 0.0541 1.0000 Uiso R . . . . .
H141 H 0.2436 0.4437 1.0413 0.0502 1.0000 Uiso R . . . . .
H151 H 0.3315 0.4371 0.9495 0.0395 1.0000 Uiso R . . . . .
H181 H 0.2774 0.3861 0.7721 0.0369 1.0000 Uiso R . . . . .
H191 H 0.3488 0.2703 0.7908 0.0442 1.0000 Uiso R . . . . .
H201 H 0.5225 0.2567 0.8562 0.0444 1.0000 Uiso R . . . . .
H211 H 0.6206 0.3570 0.9094 0.0409 1.0000 Uiso R . . . . .
H221 H 0.5480 0.4721 0.8957 0.0326 1.0000 Uiso R . . . . .
H241 H 0.4422 0.5982 0.9664 0.0321 1.0000 Uiso R . . . . .
H251 H 0.5691 0.6854 1.0093 0.0351 1.0000 Uiso R . . . . .
H261 H 0.6424 0.7387 0.9227 0.0401 1.0000 Uiso R . . . . .
H271 H 0.5935 0.7003 0.7931 0.0394 1.0000 Uiso R . . . . .
H301 H 0.6531 0.5604 0.7928 0.0376 1.0000 Uiso R . . . . .
H311 H 0.7294 0.4539 0.7666 0.0454 1.0000 Uiso R . . . . .
H321 H 0.6369 0.3738 0.6729 0.0496 1.0000 Uiso R . . . . .
H331 H 0.4680 0.3993 0.6028 0.0422 1.0000 Uiso R . . . . .
H361 H 0.4802 0.5960 0.5601 0.0378 1.0000 Uiso R . . . . .
H371 H 0.4760 0.6974 0.4832 0.0465 1.0000 Uiso R . . . . .
H381 H 0.3233 0.7575 0.4252 0.0493 1.0000 Uiso R . . . . .
H391 H 0.1721 0.7144 0.4428 0.0492 1.0000 Uiso R . . . . .
H401 H 0.1768 0.6137 0.5207 0.0410 1.0000 Uiso R . . . . .
H421 H 0.3559 0.4801 0.4610 0.0367 1.0000 Uiso R . . . . .
H431 H 0.3115 0.3826 0.3751 0.0406 1.0000 Uiso R . . . . .
H441 H 0.2129 0.2885 0.3993 0.0412 1.0000 Uiso R . . . . .
H451 H 0.1579 0.2914 0.5093 0.0432 1.0000 Uiso R . . . . .
H461 H 0.2042 0.3883 0.5965 0.0365 1.0000 Uiso R . . . . .

loop_
_atom_site_aniso_label
_atom_site_aniso_U_11
_atom_site_aniso_U_22
_atom_site_aniso_U_33
_atom_site_aniso_U_23
_atom_site_aniso_U_13
_atom_site_aniso_U_12
C1 0.0349(16) 0.0312(16) 0.0419(17) -0.0065(13) 0.0205(14) -0.0029(12)
C2 0.059(2) 0.0310(17) 0.091(3) -0.0105(18) 0.049(2) -0.0077(16)
C3 0.074(3) 0.0211(17) 0.153(5) 0.006(2) 0.070(3) 0.0099(17)
C4 0.048(2) 0.0331(19) 0.124(4) 0.008(2) 0.051(2) 0.0117(16)
C5 0.0351(16) 0.0296(15) 0.0460(18) -0.0031(13) 0.0201(14) 0.0040(12)
C6 0.0249(14) 0.0277(15) 0.0526(19) -0.0018(13) 0.0162(13) 0.0051(11)
C7 0.0256(14) 0.0249(14) 0.0452(17) -0.0019(12) 0.0133(13) -0.0038(11)
C8 0.0373(17) 0.0400(18) 0.049(2) 0.0052(15) 0.0170(15) -0.0065(14)
C9 0.0257(15) 0.0399(18) 0.057(2) -0.0086(15) 0.0133(14) -0.0019(13)
C10 0.0333(16) 0.0305(16) 0.061(2) -0.0088(15) 0.0149(15) -0.0024(13)
C11 0.0319(14) 0.0329(15) 0.0275(14) -0.0026(12) 0.0099(12) 0.0013(12)
C12 0.0347(16) 0.0457(19) 0.0425(18) -0.0101(15) 0.0186(14) 0.0015(14)
C13 0.0404(18) 0.060(2) 0.0395(18) -0.0094(16) 0.0247(15) -0.0065(16)
C14 0.0456(19) 0.051(2) 0.0331(17) 0.0046(14) 0.0193(15) -0.0064(15)
C15 0.0320(15) 0.0363(16) 0.0282(15) 0.0026(12) 0.0114(12) -0.0004(12)
C16 0.0211(12) 0.0305(14) 0.0205(13) -0.0034(11) 0.0078(10) -0.0035(10)
C17 0.0273(13) 0.0259(13) 0.0210(13) -0.0008(10) 0.0101(11) 0.0015(11)
C18 0.0301(15) 0.0304(15) 0.0287(14) -0.0058(11) 0.0083(12) -0.0001(11)
C19 0.0444(18) 0.0294(16) 0.0382(17) -0.0062(13) 0.0183(14) -0.0005(13)
C20 0.0494(18) 0.0313(15) 0.0295(15) 0.0019(12) 0.0174(14) 0.0123(13)
C21 0.0327(15) 0.0405(17) 0.0276(14) 0.0001(12) 0.0114(12) 0.0101(13)
C22 0.0288(14) 0.0295(14) 0.0230(13) -0.0005(11) 0.0103(11) 0.0020(11)
C23 0.0229(13) 0.0214(13) 0.0236(13) 0.0006(10) 0.0055(10) 0.0010(10)
C24 0.0266(13) 0.0270(14) 0.0233(13) -0.0009(11) 0.0092(11) 0.0040(10)
C25 0.0305(15) 0.0272(14) 0.0250(14) -0.0079(11) 0.0036(11) 0.0012(11)
C26 0.0349(16) 0.0265(14) 0.0355(16) -0.0052(12) 0.0088(13) -0.0045(12)
C27 0.0319(15) 0.0325(16) 0.0334(15) -0.0011(12) 0.0109(12) -0.0072(12)
C28 0.0217(12) 0.0288(14) 0.0216(13) -0.0006(10) 0.0056(10) 0.0010(10)
C29 0.0234(13) 0.0370(15) 0.0225(13) 0.0034(11) 0.0121(11) 0.0019(11)
C30 0.0248(14) 0.0460(17) 0.0241(13) -0.0001(12) 0.0100(11) -0.0034(12)
C31 0.0229(14) 0.061(2) 0.0276(15) 0.0012(14) 0.0081(12) 0.0104(14)
C32 0.0346(16) 0.055(2) 0.0331(16) -0.0077(15) 0.0094(13) 0.0159(15)
C33 0.0313(15) 0.0464(18) 0.0253(14) -0.0042(13) 0.0074(12) 0.0104(13)
C34 0.0223(13) 0.0364(15) 0.0188(12) 0.0033(11) 0.0086(10) 0.0040(11)
C35 0.0313(14) 0.0245(13) 0.0206(12) -0.0035(10) 0.0084(11) -0.0004(11)
C36 0.0334(15) 0.0299(14) 0.0291(14) -0.0067(11) 0.0141(12) -0.0024(11)
C37 0.0499(19) 0.0307(16) 0.0376(17) -0.0062(13) 0.0237(15) -0.0107(13)
C38 0.063(2) 0.0246(15) 0.0349(16) 0.0019(12) 0.0154(15) -0.0055(14)
C39 0.0482(19) 0.0289(16) 0.0390(17) 0.0015(13) 0.0051(15) 0.0057(14)
C40 0.0365(16) 0.0313(15) 0.0288(14) -0.0005(12) 0.0078(12) -0.0014(12)
C41 0.0238(13) 0.0268(14) 0.0224(13) -0.0017(10) 0.0034(11) 0.0022(10)
C42 0.0316(14) 0.0320(15) 0.0281(14) 0.0003(12) 0.0113(12) 0.0007(12)
C43 0.0357(16) 0.0365(16) 0.0249(14) -0.0019(12) 0.0100(12) 0.0044(12)
C44 0.0350(16) 0.0290(15) 0.0312(15) -0.0049(12) 0.0009(12) 0.0064(12)
C45 0.0346(16) 0.0276(15) 0.0381(16) 0.0037(12) 0.0060(13) -0.0013(12)
C46 0.0315(14) 0.0292(15) 0.0285(14) 0.0017(11) 0.0108(12) -0.0006(11)
Cu1 0.0212(2) 0.0256(2) 0.0224(2) 0.00057(15) 0.00757(16) 0.00199(15)
S1 0.0228(3) 0.0272(3) 0.0322(4) -0.0016(3) 0.0071(3) 0.0005(3)
N1 0.0271(12) 0.0271(12) 0.0289(12) -0.0017(9) 0.0102(10) 0.0008(9)
P1 0.0217(3) 0.0224(3) 0.0205(3) -0.0003(2) 0.0071(3) 0.0004(2)
O1 0.0262(9) 0.0328(10) 0.0202(9) -0.0002(8) 0.0077(7) -0.0026(8)
P2 0.0212(3) 0.0266(3) 0.0195(3) -0.0006(2) 0.0073(2) 0.0018(2)
P3 0.0420(5) 0.0319(4) 0.0523(5) -0.0116(4) 0.0280(4) -0.0079(3)
F4 0.0664(16) 0.0545(15) 0.115(2) -0.0261(15) 0.0378(16) 0.0111(12)
F3 0.149(3) 0.0660(17) 0.130(3) -0.0256(18) 0.110(3) -0.0317(18)
F6 0.112(2) 0.0553(15) 0.106(2) 0.0226(15) 0.078(2) 0.0095(14)
F1 0.0700(14) 0.0356(11) 0.0596(13) -0.0055(9) 0.0269(11) 0.0019(10)
F2 0.0634(17) 0.080(2) 0.124(3) -0.0429(19) -0.0234(17) 0.0165(14)
F5 0.105(2) 0.0611(16) 0.0642(16) -0.0199(13) 0.0050(15) -0.0085(14)

loop_
_atom_type_symbol
_atom_type_scat_dispersion_real
_atom_type_scat_dispersion_imag
_atom_type_scat_Cromer_Mann_a1
_atom_type_scat_Cromer_Mann_b1
_atom_type_scat_Cromer_Mann_a2
_atom_type_scat_Cromer_Mann_b2
_atom_type_scat_Cromer_Mann_a3
_atom_type_scat_Cromer_Mann_b3
_atom_type_scat_Cromer_Mann_a4
_atom_type_scat_Cromer_Mann_b4
_atom_type_scat_Cromer_Mann_c
_atom_type_scat_source
C 0.0181 0.0091 2.3100 20.8439 1.0200 10.2075 1.5886 0.5687 0.8650 51.6512 0.2156 'International Tables Vol C 4.2.6.8 and 6.1.1.4'
H 0.0000 0.0000 0.4930 10.5109 0.3229 26.1257 0.1402 3.1424 0.0408 57.7998 0.0030 'International Tables Vol C 4.2.6.8 and 6.1.1.4'
N 0.0311 0.0180 12.2126 0.0057 3.1322 9.8933 2.0125 28.9975 1.1663 0.5826 -11.5290 'International Tables Vol C 4.2.6.8 and 6.1.1.4'
O 0.0492 0.0322 3.0485 13.2771 2.2868 5.7011 1.5463 0.3239 0.8670 32.9089 0.2508 'International Tables Vol C 4.2.6.8 and 6.1.1.4'
F 0.0727 0.0534 3.5392 10.2825 2.6412 4.2944 1.5170 0.2615 1.0243 26.1476 0.2776 'International Tables Vol C 4.2.6.8 and 6.1.1.4'
P 0.2955 0.4335 6.4345 1.9067 4.1791 27.1570 1.7800 0.5260 1.4908 68.1645 1.1149 'International Tables Vol C 4.2.6.8 and 6.1.1.4'
S 0.3331 0.5567 6.9053 1.4679 5.2034 22.2151 1.4379 0.2536 1.5863 56.1720 0.8669 'International Tables Vol C 4.2.6.8 and 6.1.1.4'
Cu -1.9646 0.5888 13.3380 3.5828 7.1676 0.2470 5.6158 11.3966 1.6735 64.8126 1.1910 'International Tables Vol C 4.2.6.8 and 6.1.1.4'

loop_
_geom_angle_atom_site_label_1
_geom_angle_site_symmetry_1
_geom_angle_atom_site_label_2
_geom_angle_site_symmetry_2
_geom_angle_atom_site_label_3
_geom_angle_site_symmetry_3
_geom_angle
_geom_angle_publ_flag
C2 . C1 . N1 . 123.2(3) yes
C2 . C1 . H11 . 118.5 no
N1 . C1 . H11 . 118.3 no
C1 . C2 . C3 . 117.8(3) yes
C1 . C2 . H21 . 121.2 no
C3 . C2 . H21 . 121.0 no
C2 . C3 . C4 . 119.6(3) yes
C2 . C3 . H31 . 120.1 no
C4 . C3 . H31 . 120.3 no
C3 . C4 . C5 . 119.5(3) yes
C3 . C4 . H41 . 120.3 no
C5 . C4 . H41 . 120.2 no
C4 . C5 . C6 . 120.5(3) yes
C4 . C5 . N1 . 121.4(3) yes
C6 . C5 . N1 . 118.1(3) yes
C5 . C6 . S1 . 111.2(2) yes
C5 . C6 . H61 . 109.1 no
S1 . C6 . H61 . 109.1 no
C5 . C6 . H62 . 108.9 no
S1 . C6 . H62 . 109.1 no
H61 . C6 . H62 . 109.5 no
C8 . C7 . C9 . 111.6(3) yes
C8 . C7 . C10 . 110.4(3) yes
C9 . C7 . C10 . 110.3(3) yes
C8 . C7 . S1 . 111.9(2) yes
C9 . C7 . S1 . 108.2(2) yes
C10 . C7 . S1 . 104.1(2) yes
C7 . C8 . H81 . 109.4 no
C7 . C8 . H82 . 109.3 no
H81 . C8 . H82 . 109.5 no
C7 . C8 . H83 . 109.7 no
H81 . C8 . H83 . 109.5 no
H82 . C8 . H83 . 109.5 no
C7 . C9 . H91 . 109.6 no
C7 . C9 . H92 . 109.3 no
H91 . C9 . H92 . 109.5 no
C7 . C9 . H93 . 109.4 no
H91 . C9 . H93 . 109.5 no
H92 . C9 . H93 . 109.5 no
C7 . C10 . H101 . 109.4 no
C7 . C10 . H102 . 109.9 no
H101 . C10 . H102 . 109.5 no
C7 . C10 . H103 . 109.1 no
H101 . C10 . H103 . 109.5 no
H102 . C10 . H103 . 109.5 no
C12 . C11 . C16 . 119.5(3) yes
C12 . C11 . H111 . 120.5 no
C16 . C11 . H111 . 119.9 no
C11 . C12 . C13 . 120.0(3) yes
C11 . C12 . H121 . 119.7 no
C13 . C12 . H121 . 120.3 no
C12 . C13 . C14 . 120.8(3) yes
C12 . C13 . H131 . 119.7 no
C14 . C13 . H131 . 119.6 no
C13 . C14 . C15 . 119.4(3) yes
C13 . C14 . H141 . 120.4 no
C15 . C14 . H141 . 120.2 no
C14 . C15 . C16 . 120.6(3) yes
C14 . C15 . H151 . 119.8 no
C16 . C15 . H151 . 119.5 no
C11 . C16 . C15 . 119.7(3) yes
C11 . C16 . P1 . 117.3(2) yes
C15 . C16 . P1 . 123.0(2) yes
C18 . C17 . C22 . 118.8(3) yes
C18 . C17 . P1 . 117.4(2) yes
C22 . C17 . P1 . 123.8(2) yes
C17 . C18 . C19 . 121.0(3) yes
C17 . C18 . H181 . 119.3 no
C19 . C18 . H181 . 119.7 no
C18 . C19 . C20 . 119.4(3) yes
C18 . C19 . H191 . 120.4 no
C20 . C19 . H191 . 120.2 no
C19 . C20 . C21 . 120.1(3) yes
C19 . C20 . H201 . 120.0 no
C21 . C20 . H201 . 119.8 no
C20 . C21 . C22 . 120.5(3) yes
C20 . C21 . H211 . 119.7 no
C22 . C21 . H211 . 119.8 no
C17 . C22 . C21 . 120.2(3) yes
C17 . C22 . H221 . 119.8 no
C21 . C22 . H221 . 120.0 no
C24 . C23 . C28 . 117.2(2) yes
C24 . C23 . P1 . 121.7(2) yes
C28 . C23 . P1 . 121.1(2) yes
C23 . C24 . C25 . 121.2(3) yes
C23 . C24 . H241 . 119.3 no
C25 . C24 . H241 . 119.6 no
C24 . C25 . C26 . 120.4(3) yes
C24 . C25 . H251 . 119.9 no
C26 . C25 . H251 . 119.7 no
C25 . C26 . C27 . 119.5(3) yes
C25 . C26 . H261 . 120.3 no
C27 . C26 . H261 . 120.2 no
C26 . C27 . C28 . 119.8(3) yes
C26 . C27 . H271 . 120.2 no
C28 . C27 . H271 . 120.0 no
C23 . C28 . C27 . 121.9(3) yes
C23 . C28 . O1 . 119.6(2) yes
C27 . C28 . O1 . 118.5(2) yes
C30 . C29 . C34 . 122.2(3) yes
C30 . C29 . O1 . 122.1(3) yes
C34 . C29 . O1 . 115.7(2) yes
C29 . C30 . C31 . 118.9(3) yes
C29 . C30 . H301 . 120.4 no
C31 . C30 . H301 . 120.7 no
C30 . C31 . C32 . 120.4(3) yes
C30 . C31 . H311 . 119.8 no
C32 . C31 . H311 . 119.8 no
C31 . C32 . C33 . 120.3(3) yes
C31 . C32 . H321 . 120.0 no
C33 . C32 . H321 . 119.8 no
C32 . C33 . C34 . 120.6(3) yes
C32 . C33 . H331 . 119.9 no
C34 . C33 . H331 . 119.4 no
C29 . C34 . C33 . 117.7(3) yes
C29 . C34 . P2 . 118.4(2) yes
C33 . C34 . P2 . 123.8(2) yes
C36 . C35 . C40 . 118.3(3) yes
C36 . C35 . P2 . 123.1(2) yes
C40 . C35 . P2 . 118.6(2) yes
C35 . C36 . C37 . 120.0(3) yes
C35 . C36 . H361 . 119.9 no
C37 . C36 . H361 . 120.1 no
C36 . C37 . C38 . 120.7(3) yes
C36 . C37 . H371 . 119.7 no
C38 . C37 . H371 . 119.5 no
C37 . C38 . C39 . 119.7(3) yes
C37 . C38 . H381 . 120.2 no
C39 . C38 . H381 . 120.1 no
C38 . C39 . C40 . 119.2(3) yes
C38 . C39 . H391 . 120.2 no
C40 . C39 . H391 . 120.5 no
C35 . C40 . C39 . 121.9(3) yes
C35 . C40 . H401 . 118.8 no
C39 . C40 . H401 . 119.2 no
C42 . C41 . C46 . 119.1(3) yes
C42 . C41 . P2 . 121.7(2) yes
C46 . C41 . P2 . 119.1(2) yes
C41 . C42 . C43 . 120.4(3) yes
C41 . C42 . H421 . 119.5 no
C43 . C42 . H421 . 120.2 no
C42 . C43 . C44 . 120.1(3) yes
C42 . C43 . H431 . 119.8 no
C44 . C43 . H431 . 120.1 no
C43 . C44 . C45 . 120.3(3) yes
C43 . C44 . H441 . 119.9 no
C45 . C44 . H441 . 119.8 no
C44 . C45 . C46 . 119.8(3) yes
C44 . C45 . H451 . 119.9 no
C46 . C45 . H451 . 120.3 no
C45 . C46 . C41 . 120.4(3) yes
C45 . C46 . H461 . 119.9 no
C41 . C46 . H461 . 119.7 no
S1 . Cu1 . N1 . 83.17(7) yes
S1 . Cu1 . P1 . 126.12(3) yes
N1 . Cu1 . P1 . 107.37(7) yes
S1 . Cu1 . P2 . 113.79(3) yes
N1 . Cu1 . P2 . 111.10(7) yes
P1 . Cu1 . P2 . 110.81(3) yes
C7 . S1 . C6 . 102.93(14) yes
C7 . S1 . Cu1 . 121.62(10) yes
C6 . S1 . Cu1 . 95.28(10) yes
C5 . N1 . C1 . 118.4(3) yes
C5 . N1 . Cu1 . 118.1(2) yes
C1 . N1 . Cu1 . 123.4(2) yes
C16 . P1 . C23 . 101.38(12) yes
C16 . P1 . C17 . 104.11(13) yes
C23 . P1 . C17 . 104.80(12) yes
C16 . P1 . Cu1 . 116.74(9) yes
C23 . P1 . Cu1 . 115.15(9) yes
C17 . P1 . Cu1 . 113.12(9) yes
C28 . O1 . C29 . 115.1(2) yes
C34 . P2 . C41 . 102.03(13) yes
C34 . P2 . C35 . 104.38(13) yes
C41 . P2 . C35 . 102.25(12) yes
C34 . P2 . Cu1 . 112.38(9) yes
C41 . P2 . Cu1 . 124.03(10) yes
C35 . P2 . Cu1 . 109.75(9) yes
F4 . P3 . F3 . 92.26(17) yes
F4 . P3 . F6 . 90.67(15) yes
F3 . P3 . F6 . 172.7(2) yes
F4 . P3 . F1 . 178.12(15) yes
F3 . P3 . F1 . 87.94(15) yes
F6 . P3 . F1 . 88.92(13) yes
F4 . P3 . F2 . 93.47(16) yes
F3 . P3 . F2 . 91.8(2) yes
F6 . P3 . F2 . 94.7(2) yes
F1 . P3 . F2 . 88.40(14) yes
F4 . P3 . F5 . 89.82(16) yes
F3 . P3 . F5 . 85.96(19) yes
F6 . P3 . F5 . 87.37(19) yes
F1 . P3 . F5 . 88.33(15) yes
F2 . P3 . F5 . 176.11(18) yes

loop_
_geom_bond_atom_site_label_1
_geom_bond_site_symmetry_1
_geom_bond_atom_site_label_2
_geom_bond_site_symmetry_2
_geom_bond_distance
_geom_bond_publ_flag
C1 . C2 . 1.379(5) yes
C1 . N1 . 1.336(4) yes
C1 . H11 . 0.950 no
C2 . C3 . 1.388(6) yes
C2 . H21 . 0.950 no
C3 . C4 . 1.363(6) yes
C3 . H31 . 0.950 no
C4 . C5 . 1.388(5) yes
C4 . H41 . 0.950 no
C5 . C6 . 1.498(4) yes
C5 . N1 . 1.346(4) yes
C6 . S1 . 1.823(3) yes
C6 . H61 . 0.950 no
C6 . H62 . 0.950 no
C7 . C8 . 1.511(5) yes
C7 . C9 . 1.531(4) yes
C7 . C10 . 1.523(4) yes
C7 . S1 . 1.856(3) yes
C8 . H81 . 0.950 no
C8 . H82 . 0.950 no
C8 . H83 . 0.950 no
C9 . H91 . 0.950 no
C9 . H92 . 0.950 no
C9 . H93 . 0.950 no
C10 . H101 . 0.950 no
C10 . H102 . 0.950 no
C10 . H103 . 0.950 no
C11 . C12 . 1.393(4) yes
C11 . C16 . 1.398(4) yes
C11 . H111 . 0.950 no
C12 . C13 . 1.381(5) yes
C12 . H121 . 0.950 no
C13 . C14 . 1.381(5) yes
C13 . H131 . 0.950 no
C14 . C15 . 1.390(4) yes
C14 . H141 . 0.950 no
C15 . C16 . 1.383(4) yes
C15 . H151 . 0.950 no
C16 . P1 . 1.837(3) yes
C17 . C18 . 1.398(4) yes
C17 . C22 . 1.392(4) yes
C17 . P1 . 1.822(3) yes
C18 . C19 . 1.388(4) yes
C18 . H181 . 0.950 no
C19 . C20 . 1.388(5) yes
C19 . H191 . 0.950 no
C20 . C21 . 1.381(5) yes
C20 . H201 . 0.950 no
C21 . C22 . 1.388(4) yes
C21 . H211 . 0.950 no
C22 . H221 . 0.950 no
C23 . C24 . 1.392(4) yes
C23 . C28 . 1.400(4) yes
C23 . P1 . 1.836(3) yes
C24 . C25 . 1.391(4) yes
C24 . H241 . 0.950 no
C25 . C26 . 1.377(4) yes
C25 . H251 . 0.950 no
C26 . C27 . 1.390(4) yes
C26 . H261 . 0.950 no
C27 . C28 . 1.377(4) yes
C27 . H271 . 0.950 no
C28 . O1 . 1.400(3) yes
C29 . C30 . 1.377(4) yes
C29 . C34 . 1.396(4) yes
C29 . O1 . 1.395(3) yes
C30 . C31 . 1.393(5) yes
C30 . H301 . 0.950 no
C31 . C32 . 1.372(5) yes
C31 . H311 . 0.950 no
C32 . C33 . 1.392(4) yes
C32 . H321 . 0.950 no
C33 . C34 . 1.394(4) yes
C33 . H331 . 0.950 no
C34 . P2 . 1.832(3) yes
C35 . C36 . 1.407(4) yes
C35 . C40 . 1.382(4) yes
C35 . P2 . 1.825(3) yes
C36 . C37 . 1.379(4) yes
C36 . H361 . 0.950 no
C37 . C38 . 1.385(5) yes
C37 . H371 . 0.950 no
C38 . C39 . 1.392(5) yes
C38 . H381 . 0.950 no
C39 . C40 . 1.378(4) yes
C39 . H391 . 0.950 no
C40 . H401 . 0.950 no
C41 . C42 . 1.400(4) yes
C41 . C46 . 1.391(4) yes
C41 . P2 . 1.828(3) yes
C42 . C43 . 1.389(4) yes
C42 . H421 . 0.950 no
C43 . C44 . 1.382(5) yes
C43 . H431 . 0.950 no
C44 . C45 . 1.391(5) yes
C44 . H441 . 0.950 no
C45 . C46 . 1.393(4) yes
C45 . H451 . 0.950 no
C46 . H461 . 0.950 no
Cu1 . S1 . 2.3332(7) yes
Cu1 . N1 . 2.099(2) yes
Cu1 . P1 . 2.2584(7) yes
Cu1 . P2 . 2.2817(8) yes
P3 . F4 . 1.585(2) yes
P3 . F3 . 1.607(3) yes
P3 . F6 . 1.554(2) yes
P3 . F1 . 1.603(2) yes
P3 . F2 . 1.542(3) yes
P3 . F5 . 1.617(3) yes

loop_
_geom_hbond_atom_site_label_D
_geom_hbond_site_symmetry_D
_geom_hbond_atom_site_label_H
_geom_hbond_site_symmetry_H
_geom_hbond_atom_site_label_A
_geom_hbond_site_symmetry_A
_geom_hbond_angle_DHA
_geom_hbond_distance_DH
_geom_hbond_distance_HA
_geom_hbond_distance_DA
_geom_hbond_publ_flag
C1 . H11 . O1 . 146 0.95 2.50 3.332(5) yes
